data_4340884
loop_
_publ_author_name
'Pinder, Tiffany A.'
'Montalvo, Steven K.'
'Hsieh, Chung-Hung'
'Lunsford, Allen M.'
'Bethel, Ryan D.'
'Pierce, Brad S.'
'Darensbourg, Marcetta Y.'

_publ_section_title
;
 Metallodithiolates as ligands to dinitrosyl iron complexes: toward the
 understanding of structures, equilibria, and spin coupling.
;
_journal_issue 17
_journal_name_full 'Inorganic chemistry'
_journal_page_first 9095
_journal_page_last 9105
_journal_paper_doi 10.1021/ic501117f
_journal_volume 53
_journal_year 2014
_chemical_formula_moiety 'C10 H20 Fe2 I2 N6 Ni O4 S2'
_chemical_formula_sum 'C10 H20 Fe2 I2 N6 Ni O4 S2'
_chemical_formula_weight 776.65
_space_group_crystal_system monoclinic
_space_group_IT_number 14
_space_group_name_Hall '-P 2yn'
_space_group_name_H-M_alt 'P 1 21/n 1'
_symmetry_space_group_name_Hall '-P 2yn'
_symmetry_space_group_name_H-M 'P 1 21/n 1'
_atom_sites_solution_hydrogens geom
_cell_angle_alpha 90
_cell_angle_beta 91.237(3)
_cell_angle_gamma 90
_cell_formula_units_Z 4
_cell_length_a 10.274(3)
_cell_length_b 15.992(5)
_cell_length_c 13.674(4)
_cell_measurement_reflns_used 9951
_cell_measurement_temperature 110.15
_cell_measurement_theta_max 28.19
_cell_measurement_theta_min 2.36
_cell_volume 2246.1(12)
_computing_molecular_graphics
;
O. V. Dolomanov, L. J. Bourhis, R. J. Gildea, J. A. K. Howard and H. Puschmann,
OLEX2: a complete structure solution, refinement and analysis program.
J. Appl. Cryst. (2009). 42, 339-341.
;
_computing_publication_material
;
O. V. Dolomanov, L. J. Bourhis, R. J. Gildea, J. A. K. Howard and H. Puschmann,
OLEX2: a complete structure solution, refinement and analysis program.
J. Appl. Cryst. (2009). 42, 339-341.
;
_computing_structure_refinement
;
SHELX, G.M. Sheldrick, Acta Cryst.
(2008). A64, 112-122
;
_diffrn_ambient_temperature 110.15
_diffrn_measured_fraction_theta_full 1.000
_diffrn_measured_fraction_theta_max 0.989
_diffrn_measurement_device_type 'Bruker APEX-II CCD'
_diffrn_measurement_method '\f and \w scans'
_diffrn_radiation_monochromator graphite
_diffrn_radiation_type MoK\a
_diffrn_radiation_wavelength 0.71073
_diffrn_reflns_av_R_equivalents 0.0410
_diffrn_reflns_av_unetI/netI 0.0298
_diffrn_reflns_Laue_measured_fraction_full 1.000
_diffrn_reflns_Laue_measured_fraction_max 0.989
_diffrn_reflns_limit_h_max 13
_diffrn_reflns_limit_h_min -13
_diffrn_reflns_limit_k_max 20
_diffrn_reflns_limit_k_min -21
_diffrn_reflns_limit_l_max 18
_diffrn_reflns_limit_l_min -18
_diffrn_reflns_number 26133
_diffrn_reflns_point_group_measured_fraction_full 1.000
_diffrn_reflns_point_group_measured_fraction_max 0.989
_diffrn_reflns_theta_full 25.242
_diffrn_reflns_theta_max 28.353
_diffrn_reflns_theta_min 2.357
_diffrn_standards_number 0
_exptl_absorpt_coefficient_mu 5.066
_exptl_absorpt_correction_T_max 0.7457
_exptl_absorpt_correction_T_min 0.5121
_exptl_absorpt_correction_type multi-scan
_exptl_absorpt_process_details
;
SADABS-2008/1 (Bruker,2008) was used for absorption correction.
wR2(int) was 0.1125 before and 0.0569 after correction.
The Ratio of minimum to maximum transmission is 0.6867.
The \l/2 correction factor is 0.0015.
;
_exptl_crystal_colour 'dark violet'
_exptl_crystal_colour_modifier dark
_exptl_crystal_colour_primary violet
_exptl_crystal_density_diffrn 2.297
_exptl_crystal_description block
_exptl_crystal_F_000 1488
_exptl_crystal_size_max 0.18
_exptl_crystal_size_mid 0.15
_exptl_crystal_size_min 0.11
_refine_diff_density_max 1.045
_refine_diff_density_min -0.830
_refine_diff_density_rms 0.110
_refine_ls_extinction_method none
_refine_ls_goodness_of_fit_ref 1.036
_refine_ls_hydrogen_treatment constr
_refine_ls_matrix_type full
_refine_ls_number_parameters 267
_refine_ls_number_reflns 5560
_refine_ls_number_restraints 26
_refine_ls_restrained_S_all 1.035
_refine_ls_R_factor_all 0.0359
_refine_ls_R_factor_gt 0.0304
_refine_ls_shift/su_max 0.001
_refine_ls_shift/su_mean 0.000
_refine_ls_structure_factor_coef Fsqd
_refine_ls_weighting_details 'w=1/[\s^2^(Fo^2^)+(0.0208P)^2^+6.1338P] where P=(Fo^2^+2Fc^2^)/3'
_refine_ls_weighting_scheme calc
_refine_ls_wR_factor_gt 0.0685
_refine_ls_wR_factor_ref 0.0709
_reflns_Friedel_coverage 0.000
_reflns_number_gt 4888
_reflns_number_total 5560
_reflns_threshold_expression 'I > 2\s(I)'
_cod_data_source_file ic501117f_si_002.cif
_cod_data_source_block 3
_cod_depositor_comments 'Adding full bibliography for 4340882--4340885.cif.'
_cod_original_cell_volume 2246.2(11)
_cod_database_code 4340884
_shelx_space_group_comment
;
The symmetry employed for this shelxl refinement is uniquely defined
by the following loop, which should always be used as a source of
symmetry information in preference to the above space-group names.
They are only intended as comments.
;
_shelx_estimated_absorpt_t_max 0.606
_shelx_estimated_absorpt_t_min 0.462
_olex2_refinement_description
;
1. Fixed Uiso
 At 1.2 times of:
  All C(H,H) groups
2. Restrained distances
 I1-N3 = I1A-N3A
 3.649 with sigma of 0.005
 I1-O1 = I1A-O1A
 4.665 with sigma of 0.005
 Fe1-O1 = Fe1A-O1A
 2.781 with sigma of 0.005
 Fe1-N3 = Fe1A-N3A
 1.713 with sigma of 0.005
 S2-C10 \\sim S2-C10A
 with sigma of 0.005
 C9A-C10A \\sim C9-C10
 with sigma of 0.005
 N2-C9 \\sim N2-C9A
 with sigma of 0.005
 N2-C5 \\sim N2-C5A \\sim N1-C3 \\sim N1-C3A
 with sigma of 0.005
 C4-C3 \\sim C4A-C3A \\sim C5A-C4A \\sim C5-C4
 with sigma of 0.005
 I1-Fe1 \\sim I1A-Fe1A
 with sigma of 0.005
 Fe1-S1 \\sim Fe1A-S1
 with sigma of 0.005
 I1A-Fe1A \\sim I1-Fe1
 with sigma of 0.005
 Fe1-N4 \\sim Fe1A-N4
 with sigma of 0.01
3. Uiso/Uaniso restraints and constraints
Uanis(C9A) = Uanis(C9)
Uanis(C10A) = Uanis(C10)
Uanis(C5A) = Uanis(C5) = Uanis(C3) = Uanis(C3A)
Uanis(C4A) = Uanis(C4)
Uanis(I1A) = Uanis(I1)
Uanis(Fe1A) = Uanis(Fe1)
Uanis(N3) = Uanis(N3A)
Uanis(O1) = Uanis(O1A)
4. Others
 Sof(C3A)=Sof(H3AA)=Sof(H3AB)=Sof(C4A)=Sof(H4AA)=Sof(H4AB)=Sof(C5A)=Sof(H5AA)=
 Sof(H5AB)=Sof(C9A)=Sof(H9AA)=Sof(H9AB)=Sof(C10A)=Sof(H10C)=Sof(H10D)=1-FVAR(1)
 Sof(C3)=Sof(H3A)=Sof(H3B)=Sof(C4)=Sof(H4A)=Sof(H4B)=Sof(C5)=Sof(H5A)=Sof(H5B)=
 Sof(C9)=Sof(H9A)=Sof(H9B)=Sof(C10)=Sof(H10A)=Sof(H10B)=FVAR(1)
 Sof(Fe1A)=Sof(I1A)=Sof(N3A)=Sof(O1A)=1-FVAR(2)
 Sof(I1)=Sof(Fe1)=Sof(O1)=Sof(N3)=FVAR(2)
5.a Secondary CH2 refined with riding coordinates:
 C1(H1A,H1B), C2(H2A,H2B), C3(H3A,H3B), C4(H4A,H4B), C5(H5A,H5B), C6(H6A,H6B),
 C7(H7A,H7B), C8(H8A,H8B), C9(H9A,H9B), C10(H10A,H10B), C3A(H3AA,H3AB),
 C4A(H4AA,H4AB), C5A(H5AA,H5AB), C9A(H9AA,H9AB), C10A(H10C,H10D)
;

loop_
_space_group_symop_operation_xyz
'x, y, z'
'-x+1/2, y+1/2, -z+1/2'
'-x, -y, -z'
'x-1/2, -y-1/2, z-1/2'

loop_
_atom_site_label
_atom_site_type_symbol
_atom_site_fract_x
_atom_site_fract_y
_atom_site_fract_z
_atom_site_U_iso_or_equiv
_atom_site_adp_type
_atom_site_occupancy
_atom_site_site_symmetry_order
_atom_site_calc_flag
_atom_site_refinement_flags_posn
_atom_site_refinement_flags_adp
_atom_site_refinement_flags_occupancy
_atom_site_disorder_assembly
_atom_site_disorder_group
I1 I 0.87471(2) 0.73701(2) 0.12022(2) 0.03575(9) Uani 0.9692(10) 1 d D . P A 1
I2 I 0.18074(3) 0.58210(2) 0.22018(2) 0.04423(9) Uani 1 1 d . . . . .
Ni1 Ni 0.46838(4) 0.70852(3) 0.12809(3) 0.02230(9) Uani 1 1 d . . . . .
Fe1 Fe 0.78129(5) 0.58881(4) 0.14020(4) 0.02422(12) Uani 0.9692(10) 1 d D . P A 1
Fe2 Fe 0.39875(5) 0.57651(3) 0.31680(4) 0.02668(11) Uani 1 1 d . . . . .
S1 S 0.56525(8) 0.59338(5) 0.08306(6) 0.02165(15) Uani 1 1 d D . . . .
S2 S 0.53368(9) 0.68762(5) 0.27853(6) 0.02696(17) Uani 1 1 d D . . . .
O1 O 0.8931(4) 0.4524(2) 0.0487(3) 0.0489(8) Uani 0.9692(10) 1 d D . P A 1
O2 O 0.8027(3) 0.5278(2) 0.3336(2) 0.0487(8) Uani 1 1 d . . . . .
O3 O 0.5462(3) 0.43213(17) 0.2724(2) 0.0466(8) Uani 1 1 d . . . . .
O4 O 0.3655(3) 0.5539(2) 0.5121(3) 0.0499(8) Uani 1 1 d . . . . .
N1 N 0.4250(3) 0.73398(17) -0.0102(2) 0.0256(6) Uani 1 1 d D . . . .
N2 N 0.3834(4) 0.8133(2) 0.1675(2) 0.0449(9) Uani 1 1 d D . . . .
N3 N 0.8521(3) 0.51312(18) 0.0700(3) 0.0361(8) Uani 0.9692(10) 1 d D . P A 1
N4 N 0.7862(3) 0.5606(2) 0.2591(2) 0.0314(7) Uani 1 1 d D . . . .
N5 N 0.4843(3) 0.49266(18) 0.2807(2) 0.0290(6) Uani 1 1 d . . . . .
N6 N 0.3687(3) 0.5732(2) 0.4433(3) 0.0375(8) Uani 1 1 d . . . . .
C1 C 0.5867(4) 0.6223(2) -0.0449(2) 0.0306(7) Uani 1 1 d . . . . .
H1A H 0.6598 0.6621 -0.0513 0.037 Uiso 1 1 calc R U . . .
H1B H 0.6042 0.5723 -0.0851 0.037 Uiso 1 1 calc R U . . .
C2 C 0.4598(4) 0.6625(2) -0.0760(3) 0.0326(8) Uani 1 1 d . . . . .
H2A H 0.4666 0.6833 -0.1440 0.039 Uiso 1 1 calc R U . . .
H2B H 0.3896 0.6202 -0.0751 0.039 Uiso 1 1 calc R U . . .
C3 C 0.505(3) 0.8086(10) -0.0379(13) 0.0451(9) Uani 0.728(6) 1 d D . P B 1
H3A H 0.5879 0.7884 -0.0649 0.054 Uiso 0.728(6) 1 calc R U P B 1
H3B H 0.4578 0.8392 -0.0907 0.054 Uiso 0.728(6) 1 calc R U P B 1
C4 C 0.5349(12) 0.8672(10) 0.0412(6) 0.086(5) Uani 0.728(6) 1 d D . P B 1
H4A H 0.6280 0.8572 0.0572 0.103 Uiso 0.728(6) 1 calc R U P B 1
H4B H 0.5313 0.9228 0.0096 0.103 Uiso 0.728(6) 1 calc R U P B 1
C5 C 0.4755(6) 0.8801(4) 0.1357(6) 0.0451(9) Uani 0.728(6) 1 d D . P B 1
H5A H 0.4280 0.9339 0.1336 0.054 Uiso 0.728(6) 1 calc R U P B 1
H5B H 0.5459 0.8852 0.1859 0.054 Uiso 0.728(6) 1 calc R U P B 1
C6 C 0.2821(4) 0.7483(3) -0.0268(3) 0.0402(9) Uani 1 1 d . . . . .
H6A H 0.2351 0.6975 -0.0060 0.048 Uiso 1 1 calc R U . . .
H6B H 0.2655 0.7553 -0.0979 0.048 Uiso 1 1 calc R U . . .
C7 C 0.2252(4) 0.8225(3) 0.0253(3) 0.0445(10) Uani 1 1 d . . . . .
H7A H 0.2629 0.8741 -0.0023 0.053 Uiso 1 1 calc R U . . .
H7B H 0.1302 0.8238 0.0114 0.053 Uiso 1 1 calc R U . . .
C8 C 0.2470(5) 0.8234(3) 0.1327(4) 0.0507(12) Uani 1 1 d . . . . .
H8A H 0.2136 0.8770 0.1582 0.061 Uiso 1 1 calc R U . . .
H8B H 0.1945 0.7781 0.1613 0.061 Uiso 1 1 calc R U . . .
C9 C 0.3627(5) 0.8137(3) 0.2792(3) 0.0325(11) Uani 0.728(6) 1 d D . P B 1
H9A H 0.3385 0.8706 0.3007 0.039 Uiso 0.728(6) 1 calc R U P B 1
H9B H 0.2909 0.7752 0.2953 0.039 Uiso 0.728(6) 1 calc R U P B 1
C10 C 0.4847(6) 0.7869(3) 0.3313(4) 0.0362(13) Uani 0.728(6) 1 d D . P B 1
H10A H 0.4691 0.7802 0.4020 0.043 Uiso 0.728(6) 1 calc R U P B 1
H10B H 0.5538 0.8292 0.3229 0.043 Uiso 0.728(6) 1 calc R U P B 1
Fe1A Fe 0.7798(6) 0.5992(10) 0.1436(7) 0.02422(12) Uani 0.0308(10) 1 d D . P A 2
I1A I 0.8642(11) 0.4851(7) 0.0281(9) 0.03575(9) Uani 0.0308(10) 1 d D . P A 2
C3A C 0.504(7) 0.810(2) -0.034(4) 0.0451(9) Uani 0.272(6) 1 d D . P B 2
H3AA H 0.5965 0.7931 -0.0309 0.054 Uiso 0.272(6) 1 calc R U P B 2
H3AB H 0.4836 0.8242 -0.1033 0.054 Uiso 0.272(6) 1 calc R U P B 2
C4A C 0.493(4) 0.887(3) 0.022(2) 0.086(5) Uani 0.272(6) 1 d D . P B 2
H4AA H 0.5816 0.9114 0.0270 0.103 Uiso 0.272(6) 1 calc R U P B 2
H4AB H 0.4400 0.9262 -0.0185 0.103 Uiso 0.272(6) 1 calc R U P B 2
C5A C 0.4401(19) 0.8892(9) 0.1198(15) 0.0451(9) Uani 0.272(6) 1 d D . P B 2
H5AA H 0.3714 0.9326 0.1192 0.054 Uiso 0.272(6) 1 calc R U P B 2
H5AB H 0.5106 0.9097 0.1641 0.054 Uiso 0.272(6) 1 calc R U P B 2
C9A C 0.4427(13) 0.8455(7) 0.2659(6) 0.0325(11) Uani 0.272(6) 1 d D . P B 2
H9AA H 0.5353 0.8615 0.2598 0.039 Uiso 0.272(6) 1 calc R U P B 2
H9AB H 0.3931 0.8933 0.2920 0.039 Uiso 0.272(6) 1 calc R U P B 2
C10A C 0.4271(14) 0.7687(6) 0.3262(11) 0.0362(13) Uani 0.272(6) 1 d D . P B 2
H10C H 0.3354 0.7496 0.3229 0.043 Uiso 0.272(6) 1 calc R U P B 2
H10D H 0.4506 0.7807 0.3954 0.043 Uiso 0.272(6) 1 calc R U P B 2
N3A N 0.854(7) 0.6948(19) 0.133(5) 0.0361(8) Uani 0.0308(10) 1 d D . P A 2
O1A O 0.841(11) 0.7666(13) 0.115(6) 0.0489(8) Uani 0.0308(10) 1 d D . P A 2

loop_
_atom_site_aniso_label
_atom_site_aniso_U_11
_atom_site_aniso_U_22
_atom_site_aniso_U_33
_atom_site_aniso_U_23
_atom_site_aniso_U_13
_atom_site_aniso_U_12
I1 0.03335(14) 0.03035(14) 0.04348(16) 0.00276(11) -0.00114(10) -0.01017(10)
I2 0.03313(14) 0.04149(15) 0.05743(18) 0.01680(12) -0.01379(12) -0.00941(11)
Ni1 0.0267(2) 0.0214(2) 0.0187(2) -0.00135(15) -0.00166(15) 0.00413(16)
Fe1 0.0249(2) 0.0238(3) 0.0240(2) 0.00127(19) -0.00016(18) 0.00158(18)
Fe2 0.0292(3) 0.0289(3) 0.0220(2) 0.00382(19) 0.00049(19) 0.00046(19)
S1 0.0264(4) 0.0196(4) 0.0189(4) -0.0014(3) -0.0007(3) -0.0001(3)
S2 0.0368(5) 0.0249(4) 0.0190(4) -0.0026(3) -0.0032(3) -0.0014(3)
O1 0.061(2) 0.044(2) 0.0424(19) -0.0122(17) 0.0155(16) -0.0029(18)
O2 0.0488(18) 0.063(2) 0.0340(16) 0.0168(14) -0.0038(13) 0.0019(15)
O3 0.077(2) 0.0266(14) 0.0365(16) -0.0027(12) -0.0009(15) 0.0119(14)
O4 0.060(2) 0.0371(17) 0.054(2) 0.0012(15) 0.0247(17) 0.0012(14)
N1 0.0313(15) 0.0239(14) 0.0215(14) 0.0019(11) -0.0034(11) 0.0008(11)
N2 0.066(2) 0.0385(19) 0.0300(17) -0.0065(14) -0.0037(16) 0.0232(17)
N3 0.0307(18) 0.038(2) 0.039(2) 0.0090(17) -0.0035(15) -0.0012(15)
N4 0.0284(15) 0.0378(17) 0.0278(16) 0.0016(13) -0.0017(12) -0.0008(13)
N5 0.0411(17) 0.0256(15) 0.0203(14) 0.0018(11) -0.0013(12) -0.0038(12)
N6 0.0312(17) 0.0332(18) 0.048(2) -0.0156(16) -0.0058(15) 0.0052(13)
C1 0.041(2) 0.0324(18) 0.0182(16) -0.0034(14) 0.0005(14) 0.0038(15)
C2 0.045(2) 0.0308(18) 0.0216(17) -0.0033(14) -0.0084(14) 0.0031(16)
C3 0.053(2) 0.0295(16) 0.053(2) -0.0025(14) 0.0001(18) -0.0019(16)
C4 0.085(10) 0.069(9) 0.105(7) -0.034(6) 0.033(7) -0.058(8)
C5 0.053(2) 0.0295(16) 0.053(2) -0.0025(14) 0.0001(18) -0.0019(16)
C6 0.035(2) 0.037(2) 0.048(2) 0.0019(18) -0.0138(17) 0.0042(16)
C7 0.030(2) 0.044(2) 0.060(3) 0.014(2) -0.0024(18) 0.0052(17)
C8 0.055(3) 0.040(2) 0.058(3) 0.011(2) 0.017(2) 0.026(2)
C9 0.042(3) 0.025(2) 0.031(2) -0.0065(19) 0.011(2) 0.0040(19)
C10 0.059(4) 0.022(2) 0.028(2) -0.0126(19) -0.001(3) -0.006(2)
Fe1A 0.0249(2) 0.0238(3) 0.0240(2) 0.00127(19) -0.00016(18) 0.00158(18)
I1A 0.03335(14) 0.03035(14) 0.04348(16) 0.00276(11) -0.00114(10) -0.01017(10)
C3A 0.053(2) 0.0295(16) 0.053(2) -0.0025(14) 0.0001(18) -0.0019(16)
C4A 0.085(10) 0.069(9) 0.105(7) -0.034(6) 0.033(7) -0.058(8)
C5A 0.053(2) 0.0295(16) 0.053(2) -0.0025(14) 0.0001(18) -0.0019(16)
C9A 0.042(3) 0.025(2) 0.031(2) -0.0065(19) 0.011(2) 0.0040(19)
C10A 0.059(4) 0.022(2) 0.028(2) -0.0126(19) -0.001(3) -0.006(2)
N3A 0.0307(18) 0.038(2) 0.039(2) 0.0090(17) -0.0035(15) -0.0012(15)
O1A 0.061(2) 0.044(2) 0.0424(19) -0.0122(17) 0.0155(16) -0.0029(18)

loop_
_atom_type_symbol
_atom_type_description
_atom_type_scat_dispersion_real
_atom_type_scat_dispersion_imag
_atom_type_scat_source
C C 0.0033 0.0016 'International Tables Vol C Tables 4.2.6.8 and 6.1.1.4'
H H 0.0000 0.0000 'International Tables Vol C Tables 4.2.6.8 and 6.1.1.4'
Fe Fe 0.3463 0.8444 'International Tables Vol C Tables 4.2.6.8 and 6.1.1.4'
I I -0.4742 1.8119 'International Tables Vol C Tables 4.2.6.8 and 6.1.1.4'
N N 0.0061 0.0033 'International Tables Vol C Tables 4.2.6.8 and 6.1.1.4'
Ni Ni 0.3393 1.1124 'International Tables Vol C Tables 4.2.6.8 and 6.1.1.4'
O O 0.0106 0.0060 'International Tables Vol C Tables 4.2.6.8 and 6.1.1.4'
S S 0.1246 0.1234 'International Tables Vol C Tables 4.2.6.8 and 6.1.1.4'

loop_
_geom_angle_atom_site_label_1
_geom_angle_atom_site_label_2
_geom_angle_atom_site_label_3
_geom_angle
S2 Ni1 S1 90.23(4)
N1 Ni1 S1 89.92(9)
N1 Ni1 S2 174.33(9)
N2 Ni1 S1 179.03(12)
N2 Ni1 S2 90.08(10)
N2 Ni1 N1 89.68(13)
S1 Fe1 I1 106.81(3)
N3 Fe1 I1 115.24(11)
N3 Fe1 S1 104.24(12)
N4 Fe1 I1 110.19(11)
N4 Fe1 S1 109.79(11)
N4 Fe1 N3 110.26(16)
S2 Fe2 I2 112.00(3)
N5 Fe2 I2 109.33(11)
N5 Fe2 S2 103.04(11)
N5 Fe2 N6 111.52(15)
N6 Fe2 I2 109.58(11)
N6 Fe2 S2 111.23(11)
Ni1 S1 Fe1 111.50(4)
Ni1 S1 Fe1A 107.3(4)
C1 S1 Ni1 96.96(12)
C1 S1 Fe1 101.23(13)
C1 S1 Fe1A 101.4(3)
Ni1 S2 Fe2 99.05(4)
C10 S2 Ni1 99.12(17)
C10 S2 Fe2 114.0(2)
C10A S2 Ni1 93.1(5)
C10A S2 Fe2 95.6(4)
C2 N1 Ni1 111.4(2)
C3 N1 Ni1 107.0(9)
C3 N1 C2 108.3(7)
C6 N1 Ni1 112.1(2)
C6 N1 C2 105.7(3)
C6 N1 C3 112.3(12)
C6 N1 C3A 112(3)
C3A N1 Ni1 105(2)
C3A N1 C2 110.4(18)
C5 N2 Ni1 103.9(4)
C5 N2 C9 112.7(4)
C8 N2 Ni1 115.3(3)
C8 N2 C5 115.4(4)
C8 N2 C9 99.7(3)
C8 N2 C5A 98.4(8)
C8 N2 C9A 126.5(6)
C9 N2 Ni1 110.2(3)
C5A N2 Ni1 113.0(9)
C5A N2 C9A 87.7(10)
C9A N2 Ni1 110.6(5)
O1 N3 Fe1 160.0(4)
O2 N4 Fe1 166.5(3)
O2 N4 Fe1A 171.4(5)
O3 N5 Fe2 168.6(3)
O4 N6 Fe2 161.8(4)
S1 C1 H1A 110.8
S1 C1 H1B 110.8
H1A C1 H1B 108.8
C2 C1 S1 104.9(2)
C2 C1 H1A 110.8
C2 C1 H1B 110.8
N1 C2 C1 111.8(3)
N1 C2 H2A 109.3
N1 C2 H2B 109.3
C1 C2 H2A 109.3
C1 C2 H2B 109.3
H2A C2 H2B 107.9
N1 C3 H3A 108.4
N1 C3 H3B 108.4
H3A C3 H3B 107.5
C4 C3 N1 115.5(12)
C4 C3 H3A 108.4
C4 C3 H3B 108.4
C3 C4 H4A 104.4
C3 C4 H4B 104.4
H4A C4 H4B 105.6
C5 C4 C3 131.6(13)
C5 C4 H4A 104.4
C5 C4 H4B 104.4
N2 C5 H5A 108.3
N2 C5 H5B 108.3
C4 C5 N2 115.9(8)
C4 C5 H5A 108.3
C4 C5 H5B 108.3
H5A C5 H5B 107.4
N1 C6 H6A 108.3
N1 C6 H6B 108.3
N1 C6 C7 116.0(3)
H6A C6 H6B 107.4
C7 C6 H6A 108.3
C7 C6 H6B 108.3
C6 C7 H7A 108.5
C6 C7 H7B 108.5
H7A C7 H7B 107.5
C8 C7 C6 115.1(3)
C8 C7 H7A 108.5
C8 C7 H7B 108.5
N2 C8 C7 116.1(4)
N2 C8 H8A 108.3
N2 C8 H8B 108.3
C7 C8 H8A 108.3
C7 C8 H8B 108.3
H8A C8 H8B 107.4
N2 C9 H9A 109.7
N2 C9 H9B 109.7
H9A C9 H9B 108.2
C10 C9 N2 109.8(4)
C10 C9 H9A 109.7
C10 C9 H9B 109.7
S2 C10 H10A 110.2
S2 C10 H10B 110.2
C9 C10 S2 107.4(3)
C9 C10 H10A 110.2
C9 C10 H10B 110.2
H10A C10 H10B 108.5
S1 Fe1A I1A 94.7(5)
N4 Fe1A S1 109.4(4)
N4 Fe1A I1A 107.9(7)
N4 Fe1A N3A 113(3)
N3A Fe1A S1 115(3)
N3A Fe1A I1A 115.0(4)
N1 C3A H3AA 107.0
N1 C3A H3AB 107.0
H3AA C3A H3AB 106.7
C4A C3A N1 121(3)
C4A C3A H3AA 107.0
C4A C3A H3AB 107.0
C3A C4A H4AA 106.7
C3A C4A H4AB 106.7
H4AA C4A H4AB 106.6
C5A C4A C3A 123(4)
C5A C4A H4AA 106.7
C5A C4A H4AB 106.7
N2 C5A H5AA 106.7
N2 C5A H5AB 106.7
C4A C5A N2 122(2)
C4A C5A H5AA 106.7
C4A C5A H5AB 106.7
H5AA C5A H5AB 106.6
N2 C9A H9AA 111.9
N2 C9A H9AB 111.9
H9AA C9A H9AB 109.6
C10A C9A N2 99.3(9)
C10A C9A H9AA 111.9
C10A C9A H9AB 111.9
S2 C10A H10C 110.0
S2 C10A H10D 110.0
C9A C10A S2 108.3(8)
C9A C10A H10C 110.0
C9A C10A H10D 110.0
H10C C10A H10D 108.4
O1A N3A Fe1A 147(9)

loop_
_geom_bond_atom_site_label_1
_geom_bond_atom_site_label_2
_geom_bond_distance
I1 Fe1 2.5738(9)
I2 Fe2 2.5774(8)
Ni1 S1 2.1879(10)
Ni1 S2 2.1758(11)
Ni1 N1 1.976(3)
Ni1 N2 1.971(3)
Fe1 S1 2.3383(11)
Fe1 N3 1.717(3)
Fe1 N4 1.687(3)
Fe2 S2 2.3205(11)
Fe2 N5 1.683(3)
Fe2 N6 1.764(4)
S1 C1 1.828(4)
S1 Fe1A 2.340(5)
S2 C10 1.819(4)
S2 C10A 1.827(6)
O1 N3 1.100(4)
O2 N4 1.156(4)
O3 N5 1.165(4)
O4 N6 0.992(5)
N1 C2 1.502(4)
N1 C3 1.501(5)
N1 C6 1.498(5)
N1 C3A 1.501(5)
N2 C5 1.497(5)
N2 C8 1.479(6)
N2 C9 1.546(6)
N2 C5A 1.501(5)
N2 C9A 1.552(7)
N4 Fe1A 1.695(10)
C1 H1A 0.9900
C1 H1B 0.9900
C1 C2 1.507(5)
C2 H2A 0.9900
C2 H2B 0.9900
C3 H3A 0.9900
C3 H3B 0.9900
C3 C4 1.459(7)
C4 H4A 0.9900
C4 H4B 0.9900
C4 C5 1.455(7)
C5 H5A 0.9900
C5 H5B 0.9900
C6 H6A 0.9900
C6 H6B 0.9900
C6 C7 1.507(6)
C7 H7A 0.9900
C7 H7B 0.9900
C7 C8 1.481(7)
C8 H8A 0.9900
C8 H8B 0.9900
C9 H9A 0.9900
C9 H9B 0.9900
C9 C10 1.491(7)
C10 H10A 0.9900
C10 H10B 0.9900
Fe1A I1A 2.576(5)
Fe1A N3A 1.715(5)
C3A H3AA 0.9900
C3A H3AB 0.9900
C3A C4A 1.458(8)
C4A H4AA 0.9900
C4A H4AB 0.9900
C4A C5A 1.456(7)
C5A H5AA 0.9900
C5A H5AB 0.9900
C9A H9AA 0.9900
C9A H9AB 0.9900
C9A C10A 1.491(8)
C10A H10C 0.9900
C10A H10D 0.9900
N3A O1A 1.18(7)

loop_
_geom_torsion_atom_site_label_1
_geom_torsion_atom_site_label_2
_geom_torsion_atom_site_label_3
_geom_torsion_atom_site_label_4
_geom_torsion
I1 Fe1 N3 O1 140.4(10)
I1 Fe1 N4 O2 -125.7(13)
I1 Fe1 N4 Fe1A 29(2)
I2 Fe2 N5 O3 -131.8(15)
I2 Fe2 N6 O4 116.8(12)
Ni1 S1 C1 C2 -42.5(2)
Ni1 S2 C10 C9 33.9(4)
Ni1 S2 C10A C9A -48.2(10)
Ni1 N1 C2 C1 -39.2(4)
Ni1 N1 C3 C4 -31(2)
Ni1 N1 C6 C7 63.4(4)
Ni1 N1 C3A C4A -57(7)
Ni1 N2 C5 C4 40.4(8)
Ni1 N2 C8 C7 -59.7(5)
Ni1 N2 C9 C10 46.9(5)
Ni1 N2 C5A C4A 32(3)
Ni1 N2 C9A C10A -53.3(8)
Fe1 S1 C1 C2 -156.2(2)
Fe1 N4 Fe1A S1 85(2)
Fe1 N4 Fe1A I1A -16.6(19)
Fe1 N4 Fe1A N3A -145(3)
Fe2 S2 C10 C9 -70.3(4)
Fe2 S2 C10A C9A -147.6(9)
S1 Fe1 N3 O1 -102.9(10)
S1 Fe1 N4 O2 116.9(13)
S1 Fe1 N4 Fe1A -88(2)
S1 C1 C2 N1 55.3(3)
S1 Fe1A N3A O1A 11(10)
S2 Fe2 N5 O3 109.0(15)
S2 Fe2 N6 O4 -118.8(12)
N1 C3 C4 C5 -19(3)
N1 C6 C7 C8 -55.5(5)
N1 C3A C4A C5A 20(9)
N2 C9 C10 S2 -52.9(5)
N2 C9A C10A S2 66.9(11)
N3 Fe1 N4 O2 2.6(14)
N3 Fe1 N4 Fe1A 157(2)
N4 Fe1 N3 O1 14.9(11)
N4 Fe1A N3A O1A -115(10)
N5 Fe2 N6 O4 -4.4(13)
N6 Fe2 N5 O3 -10.4(16)
C2 N1 C3 C4 -150.8(16)
C2 N1 C6 C7 -175.0(3)
C2 N1 C3A C4A -177(5)
C3 N1 C2 C1 78.2(13)
C3 N1 C6 C7 -57.1(8)
C3 N1 C3A C4A 164(100)
C3 C4 C5 N2 13(2)
C5 N2 C8 C7 61.5(6)
C5 N2 C9 C10 -68.6(5)
C5 N2 C5A C4A 93(5)
C5 N2 C9A C10A -153.5(9)
C6 N1 C2 C1 -161.3(3)
C6 N1 C3 C4 93(2)
C6 N1 C3A C4A 65(6)
C6 C7 C8 N2 52.5(6)
C8 N2 C5 C4 -86.8(8)
C8 N2 C9 C10 168.5(4)
C8 N2 C5A C4A -90(3)
C8 N2 C9A C10A 94.3(9)
C9 N2 C5 C4 159.6(7)
C9 N2 C8 C7 -177.5(4)
C9 N2 C5A C4A 164(3)
C9 N2 C9A C10A 43.3(5)
C10 S2 C10A C9A 59.5(10)
Fe1A S1 C1 C2 -151.8(5)
I1A Fe1A N3A O1A 120(8)
C3A N1 C2 C1 77(3)
C3A N1 C3 C4 11(100)
C3A N1 C6 C7 -54.7(19)
C3A C4A C5A N2 -5(6)
C5A N2 C5 C4 -84(4)
C5A N2 C8 C7 60.7(10)
C5A N2 C9 C10 -86.1(10)
C5A N2 C9A C10A -167.0(11)
C9A N2 C5 C4 148.7(9)
C9A N2 C8 C7 154.0(6)
C9A N2 C9 C10 -50.9(8)
C9A N2 C5A C4A 144(3)
C10A S2 C10 C9 -40.5(13)
